data_7060488
loop_
_publ_author_name
'Arsenyan, Pavel'
'Petrenko, Alla'
'Belyakov, Sergey'

_publ_section_title
;
 Selanyl and tellanyl electrophiles as a driving force in the construction
 of sophisticated polyaromatic hydrocarbons
;
_journal_issue 16
_journal_name_full 'New Journal of Chemistry'
_journal_page_first 7247
_journal_page_last 7255
_journal_paper_doi 10.1039/D1NJ00401H
_journal_volume 45
_journal_year 2021
_chemical_absolute_configuration ad
_chemical_formula_moiety 'C27 H17 N Se'
_chemical_formula_sum 'C27 H17 N Se'
_chemical_formula_weight 434.40
_space_group_crystal_system orthorhombic
_space_group_IT_number 33
_space_group_name_Hall 'P 2c -2n'
_space_group_name_H-M_alt 'P n a 21'
_symmetry_Int_Tables_number 33
_atom_sites_solution_primary direct
_audit_creation_date 2019-03-01
_audit_creation_method
;
Olex2 1.2-ac4
(compiled 2018.05.17 svn.r3504 for Rigaku Oxford Diffraction, GUI svn.r5492)
;
_audit_update_record
;
2020-06-05 deposited with the CCDC.	2021-03-24 downloaded from the CCDC.
;
_cell_angle_alpha 90
_cell_angle_beta 90
_cell_angle_gamma 90
_cell_formula_units_Z 4
_cell_length_a 15.83567(8)
_cell_length_b 15.85744(8)
_cell_length_c 7.87700(3)
_cell_measurement_reflns_used 18777
_cell_measurement_temperature 150.0(1)
_cell_measurement_theta_max 76.9820
_cell_measurement_theta_min 3.9390
_cell_volume 1978.019(16)
_computing_cell_refinement 'CrysAlisPro 1.171.40.35a (Rigaku OD, 2018)'
_computing_data_collection 'CrysAlisPro 1.171.40.35a (Rigaku OD, 2018)'
_computing_data_reduction 'CrysAlisPro 1.171.40.35a (Rigaku OD, 2018)'
_computing_molecular_graphics 'Olex2 (Dolomanov et al., 2009)'
_computing_publication_material 'Olex2 (Dolomanov et al., 2009)'
_computing_structure_refinement 'olex2.refine (Bourhis et al., 2015)'
_computing_structure_solution 'ShelXS (Sheldrick, 2008)'
_diffrn_ambient_environment N~2~
_diffrn_ambient_temperature 150.0(1)
_diffrn_detector 'CCD plate'
_diffrn_detector_area_resol_mean 10.0000
_diffrn_detector_type HyPix
_diffrn_measured_fraction_theta_full 0.98
_diffrn_measured_fraction_theta_max 0.8213
_diffrn_measurement_details
;
List of Runs (angles in degrees, time in seconds):

  # Type    Start    End  Width  t~exp~   \w     \q     \k     \f   Frames
#--------------------------------------------------------------------------
  1  \w    -29.00  22.00   0.50    0.25    --  -49.35  23.00-136.00  102
  2  \w    -93.00 -67.00   0.50    0.25    --  -84.25 128.00  79.00   52
  3  \w   -141.00-116.00   0.50    0.25    --  -84.25 -23.00  58.00   50
  4  \w    144.00 170.00   0.50    0.25    --  105.75 128.00  79.00   52
  5  \w     90.00 129.00   0.50    0.25    --  105.75 128.00  79.00   78
  6  \w     69.00  95.00   0.50    0.25    --  105.75-102.00-101.00   52
  7  \w    -21.00  19.00   0.50    0.25    --  -49.35  19.00   0.00   80
  8  \w   -116.00 -88.00   0.50    0.25    --  -49.35-125.00 120.00   56
  9  \w   -117.00 -88.00   0.50    0.25    --  -49.35 -77.00 150.00   58
 10  \w   -120.00 -95.00   0.50    0.25    --  -49.35 -77.00 -60.00   50
 11  \w    -17.00  26.00   0.50    0.25    --   49.66 -19.00 -30.00   86
 12  \w    121.00 167.00   0.50    0.25    --  105.75 125.00  90.00   92
 13  \w    146.00 177.00   0.50    0.25    --  105.75 125.00 120.00   62
 14  \w     36.00  71.00   0.50    0.25    --  105.75 -61.00  60.00   70
 15  \w     92.00 119.00   0.50    0.25    --  105.75 125.00 120.00   54
 16  \w    147.00 172.00   0.50    0.25    --  105.75  15.00   0.00   50
 17  \w     88.00 147.00   0.50    0.25    --  105.75  77.00  30.00  118
 18  \w     35.00  65.00   0.50    0.25    --  105.75 -77.00  60.00   60
 19  \w     80.00 105.00   0.50    0.25    --  105.75 -77.00  60.00   50
 20  \w     78.00 104.00   0.50    0.25    --  105.75 -94.00-150.00   52
 21  \w     43.00  68.00   0.50    0.25    --  105.75 -61.00 -90.00   50
 22  \w     64.00  90.00   0.50    0.25    --  105.75-125.00  30.00   52
 23  \w    122.00 165.00   0.50    0.25    --  105.75 125.00-120.00   86
 24  \w     61.00 100.00   0.50    0.25    --  105.75 -77.00  30.00   78
 25  \w     42.00  68.00   0.50    0.25    --  105.75 -81.00-167.72   52
 26  \w    100.00 127.00   0.50    0.25    --  105.75 -81.00-167.72   54
 27  \w     40.00  65.00   0.50    0.25    --  105.75 -61.00 -60.00   50
 28  \w    123.00 161.00   0.50    0.25    --  105.75  15.00  90.00   76
 29  \w     78.00 132.00   0.50    0.25    --  105.75 148.00 153.56  108
 30  \w     40.00  65.00   0.50    0.25    --  105.75 -77.00 -90.00   50
 31  \w     75.00 101.00   0.50    0.25    --  105.75 -77.00 -90.00   52
 32  \w     38.00  63.00   0.50    0.25    --  105.75 -77.00 -30.00   50
 33  \w     34.00  82.00   0.50    0.25    --  105.75 -77.00 150.00   96
 34  \w     40.00  66.00   0.50    0.25    --  105.75 -94.00-150.00   52
 35  \w     98.00 123.00   0.50    0.25    --  105.75  77.00-180.00   50
 36  \w    100.00 178.00   0.50    0.25    --  105.75  15.00 -60.00  156
 37  \w     35.00  87.00   0.50    0.25    --  105.75 -94.00  30.00  104
 38  \w     37.00  66.00   0.50    0.25    --  105.75 -61.00 -30.00   58
 39  \w    102.00 127.00   0.50    0.25    --  105.75   0.00-180.00   50
 40  \w    124.00 153.00   0.50    0.25    --  105.75   0.00   0.00   58
 41  \w    112.00 138.00   0.50    0.25    --  105.75  23.00-136.00   52
;
_diffrn_measurement_device 'four-circle diffractometer'
_diffrn_measurement_device_type 'XtaLAB Synergy, Dualflex, HyPix'
_diffrn_measurement_method '\w scans'
_diffrn_orient_matrix_type 'CrysAlisPro convention (1999,Acta A55,543-557)'
_diffrn_orient_matrix_UB_11 0.0725789000
_diffrn_orient_matrix_UB_12 -0.0606087000
_diffrn_orient_matrix_UB_13 0.0455934000
_diffrn_orient_matrix_UB_21 0.0645879000
_diffrn_orient_matrix_UB_22 0.0703381000
_diffrn_orient_matrix_UB_23 -0.0367214000
_diffrn_orient_matrix_UB_31 -0.0050261000
_diffrn_orient_matrix_UB_32 0.0286213000
_diffrn_orient_matrix_UB_33 0.1865870000
_diffrn_radiation_monochromator mirror
_diffrn_radiation_probe x-ray
_diffrn_radiation_type 'Cu K\a'
_diffrn_radiation_wavelength 1.54184
_diffrn_reflns_av_R_equivalents 0.0296
_diffrn_reflns_av_unetI/netI 0.0195
_diffrn_reflns_limit_h_max 20
_diffrn_reflns_limit_h_min -19
_diffrn_reflns_limit_k_max 20
_diffrn_reflns_limit_k_min -20
_diffrn_reflns_limit_l_max 9
_diffrn_reflns_limit_l_min -7
_diffrn_reflns_number 20221
_diffrn_reflns_theta_full 75.0
_diffrn_reflns_theta_max 77.24
_diffrn_reflns_theta_min 3.95
_diffrn_source 'micro-focus sealed X-ray tube'
_diffrn_source_type 'PhotonJet (Cu) X-ray Source'
_exptl_absorpt_coefficient_mu 2.651
_exptl_absorpt_correction_T_max 0.96704
_exptl_absorpt_correction_T_min 0.73145
_exptl_absorpt_correction_type multi-scan
_exptl_absorpt_process_details
;
CrysAlisPro 1.171.40.35a (Rigaku Oxford Diffraction, 2018)
Empirical absorption correction using spherical harmonics,
 implemented in SCALE3 ABSPACK scaling algorithm.
;
_exptl_crystal_colour 'Yellow '
_exptl_crystal_density_diffrn 1.4586
_exptl_crystal_description Plate
_exptl_crystal_F_000 880
_exptl_crystal_size_max 0.12
_exptl_crystal_size_mid 0.11
_exptl_crystal_size_min 0.02
_refine_diff_density_max 0.2673
_refine_diff_density_min -0.5366
_refine_diff_density_rms 0.0462
_refine_ls_abs_structure_details 'Flack, H. D. (1983). Acta Cryst. A39, 876-881.'
_refine_ls_abs_structure_Flack 0.005(14)
_refine_ls_d_res_high 0.7904
_refine_ls_d_res_low 11.2052
_refine_ls_goodness_of_fit_ref 1.0500
_refine_ls_hydrogen_treatment constr
_refine_ls_matrix_type full
_refine_ls_number_constraints 34
_refine_ls_number_parameters 262
_refine_ls_number_reflns 3428
_refine_ls_number_restraints 1
_refine_ls_restrained_S_all 1.0500
_refine_ls_R_factor_all 0.0315
_refine_ls_R_factor_gt 0.0314
_refine_ls_shift/su_max 0.0006
_refine_ls_shift/su_mean 0.0000
_refine_ls_structure_factor_coef Fsqd
_refine_ls_weighting_details 'w=1/[\s^2^(Fo^2^)+(0.0712P)^2^+0.1930P] where P=(Fo^2^+2Fc^2^)/3'
_refine_ls_weighting_scheme calc
_refine_ls_wR_factor_gt 0.0860
_refine_ls_wR_factor_ref 0.0861
_reflns_Friedel_coverage 0.615
_reflns_limit_h_max 20
_reflns_limit_h_min -19
_reflns_limit_k_max 20
_reflns_limit_k_min -19
_reflns_limit_l_max 9
_reflns_limit_l_min -7
_reflns_number_gt 3405
_reflns_number_total 3428
_reflns_threshold_expression I>=2u(I)
_cod_data_source_file d1nj00401h2.cif
_cod_data_source_block A546new
_cod_depositor_comments 'Adding full bibliography for 7060487--7060492.cif.'
_cod_original_cell_volume 1978.020(16)
_cod_original_sg_symbol_Hall ' P 2c -2n'
_cod_database_code 7060488
_chemical_oxdiff_formula 'C108 H68 N4 Se4'
_chemical_oxdiff_usercomment 'from Pavel'
_diffrn_oxdiff_digest_frames
;
01845d136f852998c3f8457f4f045b4c3000072ab60
;
_reflns_odcompleteness_completeness 99.26
_reflns_odcompleteness_iscentric 1
_reflns_odcompleteness_theta 77.49
_olex2_refinement_description
;
1. Fixed Uiso
 At 1.2 times of:
  All C(H) groups
2.a Aromatic/amide H refined with riding coordinates:
 C4(H4), C17(H17), C25(H25), C23(H23), C1(H1), C6(H6), C15(H15), C8(H8),
 C3(H3), C19(H19), C24(H24), C7(H7), C16(H16), C21(H21), C18(H18), C22(H22),
 C5(H5)
;
_olex2_submission_special_instructions 'No special instructions were received'
_oxdiff_exptl_absorpt_empirical_details
;
Empirical correction (ABSPACK) includes:
- Absorption correction using spherical harmonics
- Frame scaling
;
_oxdiff_exptl_absorpt_empirical_full_max 1.531
_oxdiff_exptl_absorpt_empirical_full_min 0.665

loop_
_space_group_symop_id
_space_group_symop_operation_xyz
1 x,y,z
2 -x,-y,z+1/2
3 -x+1/2,y+1/2,z+1/2
4 x+1/2,-y+1/2,z

loop_
_atom_site_label
_atom_site_type_symbol
_atom_site_fract_x
_atom_site_fract_y
_atom_site_fract_z
_atom_site_U_iso_or_equiv
_atom_site_adp_type
_atom_site_occupancy
_atom_site_refinement_flags_posn
Se13 Se -0.733347(12) -0.410599(12) -0.59660(3) 0.02740(10) Uani 1.000000 .
C14 C -0.81835(11) -0.32415(11) -0.5953(3) 0.0236(4) Uani 1.000000 .
C4 C -0.87882(11) -0.67205(12) -0.0951(4) 0.0288(4) Uani 1.000000 .
H4 H -0.92499(11) -0.70522(12) -0.1245(4) 0.0346(5) Uiso 1.000000 R
N12 N -0.69227(14) -0.66458(15) 0.3841(3) 0.0425(5) Uani 1.000000 .
C17 C -0.93393(12) -0.19233(12) -0.5940(4) 0.0307(4) Uani 1.000000 .
H17 H -0.97264(12) -0.14822(12) -0.5934(4) 0.0369(5) Uiso 1.000000 R
C25 C -0.68567(15) -0.37894(15) -0.1149(4) 0.0368(5) Uani 1.000000 .
H25 H -0.74025(15) -0.36403(15) -0.0833(4) 0.0441(6) Uiso 1.000000 R
C10a C -0.78034(13) -0.55932(13) -0.1632(3) 0.0217(4) Uani 1.000000 .
C23 C -0.53579(16) -0.35614(17) -0.0977(4) 0.0448(6) Uani 1.000000 .
H23 H -0.48996(16) -0.32625(17) -0.0549(4) 0.0538(7) Uiso 1.000000 R
C1 C -0.74069(15) -0.57419(16) -0.0061(4) 0.0245(5) Uani 1.000000 .
H1 H -0.69458(15) -0.54145(16) 0.0256(4) 0.0294(6) Uiso 1.000000 R
C6 C -1.01104(14) -0.61755(14) -0.5612(4) 0.0351(6) Uani 1.000000 .
H6 H -1.06171(14) -0.64449(14) -0.5861(4) 0.0422(7) Uiso 1.000000 R
C2 C -0.76923(11) -0.63669(15) 0.1018(3) 0.0261(5) Uani 1.000000 .
C10 C -0.74733(14) -0.49745(13) -0.2815(3) 0.0234(4) Uani 1.000000 .
C15 C -0.82212(14) -0.26920(13) -0.7328(3) 0.0268(4) Uani 1.000000 .
H15 H -0.78651(14) -0.27677(13) -0.8254(3) 0.0322(5) Uiso 1.000000 R
C8 C -0.90070(14) -0.52014(13) -0.6403(3) 0.0295(5) Uani 1.000000 .
H8 H -0.87736(14) -0.48294(13) -0.7186(3) 0.0354(5) Uiso 1.000000 R
C3 C -0.83925(13) -0.68673(14) 0.0553(3) 0.0301(5) Uani 1.000000 .
H3 H -0.85816(13) -0.72938(14) 0.1269(3) 0.0362(6) Uiso 1.000000 R
C11 C -0.72634(13) -0.65182(16) 0.2600(4) 0.0305(5) Uani 1.000000 .
C19 C -0.87251(13) -0.31400(13) -0.4578(3) 0.0268(4) Uani 1.000000 .
H19 H -0.87016(13) -0.35103(13) -0.3663(3) 0.0322(5) Uiso 1.000000 R
C24 C -0.6172(2) -0.33324(18) -0.0530(4) 0.0461(7) Uani 1.000000 .
H24 H -0.6261(2) -0.28737(18) 0.0184(4) 0.0553(8) Uiso 1.000000 R
C7 C -0.97532(16) -0.56194(15) -0.6792(3) 0.0339(5) Uani 1.000000 .
H7 H -1.00150(16) -0.55302(15) -0.7833(3) 0.0407(6) Uiso 1.000000 R
C9 C -0.78432(13) -0.48732(13) -0.4366(3) 0.0229(4) Uani 1.000000 .
C4a C -0.85222(12) -0.60806(12) -0.2084(3) 0.0224(4) Uani 1.000000 .
C16 C -0.87974(14) -0.20263(13) -0.7306(3) 0.0296(5) Uani 1.000000 .
H16 H -0.88179(14) -0.16505(13) -0.8211(3) 0.0355(5) Uiso 1.000000 R
C21 C -0.59068(14) -0.46871(15) -0.2703(4) 0.0352(5) Uani 1.000000 .
H21 H -0.58122(14) -0.51349(15) -0.3441(4) 0.0423(6) Uiso 1.000000 R
C18 C -0.93037(13) -0.24774(13) -0.4585(3) 0.0293(4) Uani 1.000000 .
H18 H -0.96688(13) -0.24071(13) -0.3671(3) 0.0352(5) Uiso 1.000000 R
C22 C -0.52280(18) -0.42321(19) -0.2055(5) 0.0461(8) Uani 1.000000 .
H22 H -0.46803(18) -0.43827(19) -0.2354(5) 0.0553(9) Uiso 1.000000 R
C20 C -0.67275(13) -0.44713(12) -0.2244(3) 0.0255(4) Uani 1.000000 .
C8a C -0.86002(13) -0.53348(12) -0.4837(3) 0.0234(4) Uani 1.000000 .
C5 C -0.97164(12) -0.63244(13) -0.4092(3) 0.0293(5) Uani 1.000000 .
H5 H -0.99583(12) -0.66966(13) -0.3320(3) 0.0352(6) Uiso 1.000000 R
C4b C -0.89436(14) -0.59182(11) -0.3680(3) 0.0238(5) Uani 1.000000 .

loop_
_atom_site_aniso_label
_atom_site_aniso_U_11
_atom_site_aniso_U_22
_atom_site_aniso_U_33
_atom_site_aniso_U_12
_atom_site_aniso_U_13
_atom_site_aniso_U_23
Se13 0.02625(14) 0.02824(14) 0.02772(16) 0.00221(6) 0.00597(11) 0.00525(11)
C14 0.0237(8) 0.0225(7) 0.0247(10) -0.0033(6) 0.0012(11) -0.0015(10)
C4 0.0230(8) 0.0290(9) 0.0344(11) -0.0054(7) 0.0019(12) 0.0031(10)
N12 0.0442(10) 0.0559(12) 0.0275(13) 0.0088(9) -0.0032(10) 0.0042(11)
C17 0.0282(8) 0.0240(8) 0.0401(12) -0.0009(7) -0.0057(12) -0.0041(11)
C25 0.0368(10) 0.0377(11) 0.0359(15) -0.0102(9) 0.0034(12) -0.0081(12)
C10a 0.0200(7) 0.0191(9) 0.0262(11) 0.0013(7) 0.0004(8) 0.0002(8)
C23 0.0437(12) 0.0470(12) 0.0438(14) -0.0226(10) -0.0152(15) 0.0119(14)
C1 0.0241(11) 0.0250(9) 0.0244(15) 0.0005(8) 0.0001(9) -0.0012(10)
C6 0.0280(9) 0.0297(10) 0.0478(17) 0.0003(8) -0.0138(10) -0.0041(10)
C2 0.0248(10) 0.0288(11) 0.0247(12) 0.0036(7) 0.0023(8) 0.0010(10)
C10 0.0220(7) 0.0191(9) 0.0292(13) 0.0012(7) 0.0021(8) -0.0009(9)
C15 0.0286(9) 0.0274(9) 0.0245(11) -0.0042(8) 0.0020(8) 0.0003(8)
C8 0.0320(10) 0.0266(9) 0.0301(12) 0.0034(8) -0.0058(9) -0.0010(8)
C3 0.0287(9) 0.0293(9) 0.0325(13) -0.0025(8) 0.0028(9) 0.0067(9)
C11 0.0292(10) 0.0326(12) 0.0298(15) 0.0030(8) 0.0041(9) 0.0018(10)
C19 0.0276(9) 0.0272(9) 0.0256(11) -0.0038(8) 0.0043(9) 0.0023(8)
C24 0.0546(14) 0.0433(13) 0.0402(16) -0.0211(12) -0.0036(12) -0.0057(11)
C7 0.0353(11) 0.0284(10) 0.0380(14) 0.0051(9) -0.0139(11) -0.0025(10)
C9 0.0237(7) 0.0201(8) 0.0248(12) 0.0009(7) 0.0017(8) 0.0023(8)
C4a 0.0177(8) 0.0221(8) 0.0274(11) 0.0016(7) -0.0010(8) 0.0006(9)
C16 0.0343(10) 0.0227(9) 0.0317(12) -0.0034(8) -0.0052(10) 0.0023(9)
C21 0.0262(9) 0.0316(11) 0.0479(16) -0.0030(8) 0.0023(10) 0.0052(10)
C18 0.0257(9) 0.0277(9) 0.0345(12) -0.0038(8) 0.0058(9) -0.0028(9)
C22 0.0260(11) 0.0475(13) 0.065(2) -0.0097(10) -0.0063(13) 0.0186(15)
C20 0.0250(9) 0.0243(9) 0.0271(10) -0.0045(8) -0.0011(8) 0.0041(9)
C8a 0.0225(8) 0.0203(8) 0.0274(10) 0.0031(7) 0.0011(8) -0.0008(8)
C5 0.0241(9) 0.0255(9) 0.0384(13) -0.0008(8) -0.0051(9) -0.0009(9)
C4b 0.0201(9) 0.0219(10) 0.0295(13) 0.0029(6) -0.0018(9) -0.0034(7)

loop_
_atom_type_symbol
_atom_type_scat_dispersion_real
_atom_type_scat_dispersion_imag
_atom_type_scat_Cromer_Mann_a1
_atom_type_scat_Cromer_Mann_a2
_atom_type_scat_Cromer_Mann_a3
_atom_type_scat_Cromer_Mann_a4
_atom_type_scat_Cromer_Mann_b1
_atom_type_scat_Cromer_Mann_b2
_atom_type_scat_Cromer_Mann_b3
_atom_type_scat_Cromer_Mann_b4
_atom_type_scat_Cromer_Mann_c
_atom_type_scat_source
_atom_type_scat_dispersion_source
H 0.00000 0.00000 0.49300 0.32291 0.14019 0.04081 10.51090 26.12570 3.14236 57.79970 0.0030380000826 'International Tables Volume C Table 6.1.1.4 (pp. 500-502)' 'Henke, Gullikson and Davis, At. Data and Nucl. Data Tables, 1993, 54, 2'
C 0.01920 0.00962 2.31000 1.02000 1.58860 0.86500 20.84390 10.20750 0.56870 51.65120 0.215599998832 'International Tables Volume C Table 6.1.1.4 (pp. 500-502)' 'Henke, Gullikson and Davis, At. Data and Nucl. Data Tables, 1993, 54, 2'
Se -0.79210 1.18296 17.00060 5.81960 3.97310 4.35430 2.40980 0.27260 15.23720 43.81630 2.84089994431 'International Tables Volume C Table 6.1.1.4 (pp. 500-502)' 'Henke, Gullikson and Davis, At. Data and Nucl. Data Tables, 1993, 54, 2'
N 0.03256 0.01839 12.21260 3.13220 2.01250 1.16630 0.00570 9.89330 28.99750 0.58260 -11.5290002823 'International Tables Volume C Table 6.1.1.4 (pp. 500-502)' 'Henke, Gullikson and Davis, At. Data and Nucl. Data Tables, 1993, 54, 2'

loop_
_geom_angle_atom_site_label_1
_geom_angle_atom_site_label_2
_geom_angle_atom_site_label_3
_geom_angle
_geom_angle_site_symmetry_1
_geom_angle_site_symmetry_3
_geom_angle_publ_flag
C9 Se13 C14 98.82(9) . . ?
C15 C14 Se13 118.22(17) . . ?
C19 C14 Se13 121.24(17) . . ?
C19 C14 C15 120.48(18) . . ?
C4a C4 C3 122.33(19) . . ?
C18 C17 C16 119.93(19) . . ?
C20 C25 C24 120.3(2) . . ?
C10 C10a C1 121.2(2) . . ?
C4a C10a C1 119.1(2) . . ?
C4a C10a C10 119.7(2) . . ?
C22 C23 C24 119.9(2) . . ?
C2 C1 C10a 121.0(2) . . ?
C5 C6 C7 120.3(2) . . ?
C3 C2 C1 120.0(2) . . ?
C11 C2 C1 119.9(2) . . ?
C11 C2 C3 120.1(2) . . ?
C9 C10 C10a 120.0(2) . . ?
C20 C10 C10a 116.9(2) . . ?
C20 C10 C9 123.1(2) . . ?
C16 C15 C14 119.5(2) . . ?
C8a C8 C7 120.7(2) . . ?
C2 C3 C4 119.5(2) . . ?
C2 C11 N12 179.3(3) . . ?
C18 C19 C14 119.3(2) . . ?
C23 C24 C25 120.0(3) . . ?
C8 C7 C6 119.9(2) . . ?
C10 C9 Se13 118.67(16) . . ?
C8a C9 Se13 119.74(17) . . ?
C8a C9 C10 121.6(2) . . ?
C10a C4a C4 118.0(2) . . ?
C4b C4a C4 122.58(19) . . ?
C4b C4a C10a 119.37(19) . . ?
C15 C16 C17 120.2(2) . . ?
C20 C21 C22 119.9(3) . . ?
C19 C18 C17 120.6(2) . . ?
C21 C22 C23 120.8(3) . . ?
C10 C20 C25 118.89(19) . . ?
C21 C20 C25 119.1(2) . . ?
C21 C20 C10 121.9(2) . . ?
C9 C8a C8 121.7(2) . . ?
C4b C8a C8 119.29(19) . . ?
C4b C8a C9 119.0(2) . . ?
C4b C5 C6 120.9(2) . . ?
C8a C4b C4a 120.09(19) . . ?
C5 C4b C4a 121.0(2) . . ?
C5 C4b C8a 118.9(2) . . ?

loop_
_geom_bond_atom_site_label_1
_geom_bond_atom_site_label_2
_geom_bond_distance
_geom_bond_site_symmetry_2
_geom_bond_publ_flag
Se13 C14 1.9212(18) . ?
Se13 C9 1.929(2) . ?
C14 C15 1.391(3) . ?
C14 C19 1.391(3) . ?
C4 C3 1.360(4) . ?
C4 C4a 1.415(3) . ?
N12 C11 1.135(4) . ?
C17 C16 1.386(4) . ?
C17 C18 1.384(4) . ?
C25 C24 1.393(3) . ?
C25 C20 1.398(3) . ?
C10a C1 1.408(4) . ?
C10a C10 1.451(3) . ?
C10a C4a 1.421(3) . ?
C23 C24 1.384(4) . ?
C23 C22 1.377(5) . ?
C1 C2 1.382(4) . ?
C6 C7 1.400(4) . ?
C6 C5 1.370(3) . ?
C2 C3 1.412(3) . ?
C2 C11 1.439(4) . ?
C10 C9 1.364(3) . ?
C10 C20 1.495(3) . ?
C15 C16 1.395(3) . ?
C8 C7 1.389(3) . ?
C8 C8a 1.408(3) . ?
C19 C18 1.394(3) . ?
C9 C8a 1.453(3) . ?
C4a C4b 1.446(3) . ?
C21 C22 1.392(4) . ?
C21 C20 1.392(3) . ?
C8a C4b 1.408(3) . ?
C5 C4b 1.421(3) . ?
